data_4025318
loop_
_publ_author_name
'Malleswara Rao Kuram'
'M. Bhanuchandra'
'Akhila K. Sahoo'

_publ_contact_author_address
;
School of Chemistry
University of Hyderabad
Hyderabad 500 046,
India
;
_publ_contact_author_email akssc@uohyd.ernet.in
_publ_contact_author_name 'Akhila K. Sahoo'
_publ_contact_author_phone '91 40 23134822'
_publ_section_title
;
 Gold-Catalyzed Intermolecular Hydrophenoxylation of Unactivated Internal
 Alkynes
;
_journal_name_full 'Journal of Organic Chemistry'
_journal_page_first 2247
_journal_page_last 2258
_journal_paper_doi 10.1021/jo1000143
_journal_volume 75
_journal_year 2010
_chemical_formula_moiety 'C34 H26 O2'
_chemical_formula_sum 'C34 H26 O2'
_chemical_formula_weight 466.55
_chemical_name_systematic
;
 ?
;
_space_group_IT_number 14
_symmetry_cell_setting monoclinic
_symmetry_space_group_name_Hall '-P 2ybc'
_symmetry_space_group_name_H-M 'P 1 21/c 1'
_atom_sites_solution_hydrogens geom
_atom_sites_solution_primary direct
_atom_sites_solution_secondary difmap
_audit_creation_method SHELXL-97
_cell_angle_alpha 90.00
_cell_angle_beta 94.865(2)
_cell_angle_gamma 90.00
_cell_formula_units_Z 2
_cell_length_a 7.7422(8)
_cell_length_b 14.6183(15)
_cell_length_c 10.9539(11)
_cell_measurement_reflns_used 2922
_cell_measurement_temperature 298(2)
_cell_measurement_theta_max 23.53
_cell_measurement_theta_min 2.33
_cell_volume 1235.3(2)
_computing_cell_refinement 'Bruker SMART'
_computing_data_collection 'Bruker SMART'
_computing_data_reduction 'Bruker SAINT'
_computing_molecular_graphics 'Bruker SHELXTL'
_computing_publication_material 'Bruker SHELXTL'
_computing_structure_refinement 'SHELXL-97 (Sheldrick, 1997)'
_computing_structure_solution 'SHELXS-97 (Sheldrick, 1990)'
_diffrn_ambient_temperature 298(2)
_diffrn_measured_fraction_theta_full 0.999
_diffrn_measured_fraction_theta_max 0.999
_diffrn_measurement_device_type 'CCD area detector'
_diffrn_measurement_method 'phi and omega scans'
_diffrn_radiation_monochromator graphite
_diffrn_radiation_source 'fine-focus sealed tube'
_diffrn_radiation_type MoK\a
_diffrn_radiation_wavelength 0.71073
_diffrn_reflns_av_R_equivalents 0.0306
_diffrn_reflns_av_sigmaI/netI 0.0232
_diffrn_reflns_limit_h_max 9
_diffrn_reflns_limit_h_min -9
_diffrn_reflns_limit_k_max 17
_diffrn_reflns_limit_k_min -17
_diffrn_reflns_limit_l_max 13
_diffrn_reflns_limit_l_min -13
_diffrn_reflns_number 11710
_diffrn_reflns_theta_full 25.09
_diffrn_reflns_theta_max 25.09
_diffrn_reflns_theta_min 2.33
_exptl_absorpt_coefficient_mu 0.076
_exptl_absorpt_correction_T_max 0.9894
_exptl_absorpt_correction_T_min 0.9819
_exptl_absorpt_correction_type multi-scan
_exptl_absorpt_process_details sadabs
_exptl_crystal_colour Colorless
_exptl_crystal_density_diffrn 1.254
_exptl_crystal_density_method 'not measured'
_exptl_crystal_description Plate
_exptl_crystal_F_000 492
_exptl_crystal_size_max 0.24
_exptl_crystal_size_mid 0.20
_exptl_crystal_size_min 0.14
_refine_diff_density_max 0.120
_refine_diff_density_min -0.126
_refine_diff_density_rms 0.028
_refine_ls_extinction_method none
_refine_ls_goodness_of_fit_ref 1.036
_refine_ls_hydrogen_treatment constr
_refine_ls_matrix_type full
_refine_ls_number_parameters 163
_refine_ls_number_reflns 2191
_refine_ls_number_restraints 0
_refine_ls_restrained_S_all 1.036
_refine_ls_R_factor_all 0.0500
_refine_ls_R_factor_gt 0.0366
_refine_ls_shift/su_max 0.000
_refine_ls_shift/su_mean 0.000
_refine_ls_structure_factor_coef Fsqd
_refine_ls_weighting_details 'calc w=1/[\s^2^(Fo^2^)+(0.0431P)^2^+0.1651P] where P=(Fo^2^+2Fc^2^)/3'
_refine_ls_weighting_scheme calc
_refine_ls_wR_factor_gt 0.0870
_refine_ls_wR_factor_ref 0.0940
_reflns_number_gt 1728
_reflns_number_total 2191
_reflns_threshold_expression >2sigma(I)
_cod_data_source_file jo1000143_si_002.cif
_cod_data_source_block aks_7a
_cod_depositor_comments
;
The following automatic conversions were performed:

'_symmetry_cell_setting' value 'Monoclinic' changed to 'monoclinic'
according to the built-in table from CIF Core dictionary named
'cif_core.dic' version 2.4.1 from 2010-06-29.

Automatic conversion script
Id: cif_fix_values 1646 2011-03-28 12:23:43Z adriana 
;
_cod_original_sg_symbol_H-M 'P 1 21/c 1 '
_cod_database_code 4025318

loop_
_symmetry_equiv_pos_as_xyz
'x, y, z'
'-x, y+1/2, -z+1/2'
'-x, -y, -z'
'x, -y-1/2, z-1/2'

loop_
_atom_site_label
_atom_site_type_symbol
_atom_site_fract_x
_atom_site_fract_y
_atom_site_fract_z
_atom_site_U_iso_or_equiv
_atom_site_adp_type
_atom_site_occupancy
_atom_site_symmetry_multiplicity
_atom_site_calc_flag
_atom_site_refinement_flags
_atom_site_disorder_assembly
_atom_site_disorder_group
C1 C 0.24455(18) 0.47158(10) 0.39913(12) 0.0494(4) Uani 1 1 d . . .
H1 H 0.2650 0.4258 0.4575 0.059 Uiso 1 1 calc R . .
C2 C 0.19587(17) 0.56041(10) 0.44749(12) 0.0461(3) Uani 1 1 d . . .
C3 C 0.25463(19) 0.58232(11) 0.56750(13) 0.0542(4) Uani 1 1 d . . .
H3 H 0.3212 0.5400 0.6141 0.065 Uiso 1 1 calc R . .
C4 C 0.2167(2) 0.66492(11) 0.61889(14) 0.0584(4) Uani 1 1 d . . .
H4 H 0.2591 0.6785 0.6988 0.070 Uiso 1 1 calc R . .
C5 C 0.1162(2) 0.72719(11) 0.55171(15) 0.0604(4) Uani 1 1 d . . .
H5 H 0.0906 0.7833 0.5859 0.073 Uiso 1 1 calc R . .
C6 C 0.0532(2) 0.70662(11) 0.43397(15) 0.0625(4) Uani 1 1 d . . .
H6 H -0.0167 0.7486 0.3892 0.075 Uiso 1 1 calc R . .
C7 C 0.0924(2) 0.62467(10) 0.38170(14) 0.0563(4) Uani 1 1 d . . .
H7 H 0.0496 0.6119 0.3016 0.068 Uiso 1 1 calc R . .
C8 C 0.26386(17) 0.44656(10) 0.28480(12) 0.0453(3) Uani 1 1 d . . .
C9 C 0.31913(17) 0.35438(10) 0.24757(12) 0.0453(3) Uani 1 1 d . . .
C10 C 0.29043(19) 0.27804(11) 0.31758(14) 0.0552(4) Uani 1 1 d . . .
H10 H 0.2284 0.2840 0.3862 0.066 Uiso 1 1 calc R . .
C11 C 0.3522(2) 0.19320(12) 0.28746(16) 0.0663(5) Uani 1 1 d . . .
H11 H 0.3323 0.1427 0.3360 0.080 Uiso 1 1 calc R . .
C12 C 0.4434(2) 0.18317(13) 0.18565(17) 0.0688(5) Uani 1 1 d . . .
H12 H 0.4863 0.1261 0.1657 0.083 Uiso 1 1 calc R . .
C13 C 0.4705(2) 0.25746(13) 0.11412(15) 0.0643(5) Uani 1 1 d . . .
H13 H 0.5311 0.2508 0.0449 0.077 Uiso 1 1 calc R . .
C14 C 0.40831(19) 0.34250(11) 0.14380(13) 0.0555(4) Uani 1 1 d . . .
H14 H 0.4264 0.3924 0.0938 0.067 Uiso 1 1 calc R . .
C15 C 0.12548(17) 0.50297(9) 0.09706(11) 0.0402(3) Uani 1 1 d . . .
C16 C 0.15779(18) 0.53967(10) -0.01467(12) 0.0462(3) Uani 1 1 d . . .
H16 H 0.2645 0.5666 -0.0245 0.055 Uiso 1 1 calc R . .
C17 C 0.03258(18) 0.53664(9) -0.11199(12) 0.0465(3) Uani 1 1 d . . .
H17 H 0.0549 0.5613 -0.1874 0.056 Uiso 1 1 calc R . .
O1 O 0.25434(12) 0.51283(6) 0.19199(8) 0.0486(3) Uani 1 1 d . . .

loop_
_atom_site_aniso_label
_atom_site_aniso_U_11
_atom_site_aniso_U_22
_atom_site_aniso_U_33
_atom_site_aniso_U_23
_atom_site_aniso_U_13
_atom_site_aniso_U_12
C1 0.0531(9) 0.0540(9) 0.0403(8) 0.0036(6) -0.0002(6) 0.0065(7)
C2 0.0445(8) 0.0497(8) 0.0444(8) 0.0007(6) 0.0054(6) 0.0005(6)
C3 0.0561(9) 0.0613(10) 0.0446(8) 0.0025(7) 0.0009(7) 0.0038(7)
C4 0.0637(10) 0.0643(10) 0.0476(9) -0.0096(8) 0.0061(7) -0.0086(8)
C5 0.0640(10) 0.0521(9) 0.0671(11) -0.0099(8) 0.0166(8) -0.0037(8)
C6 0.0650(10) 0.0546(10) 0.0675(11) 0.0018(8) 0.0025(8) 0.0112(8)
C7 0.0593(9) 0.0595(10) 0.0488(9) -0.0027(7) -0.0024(7) 0.0081(7)
C8 0.0419(7) 0.0533(8) 0.0396(8) 0.0038(6) -0.0030(6) -0.0010(6)
C9 0.0387(7) 0.0561(9) 0.0398(8) -0.0041(6) -0.0035(6) 0.0023(6)
C10 0.0572(9) 0.0606(10) 0.0474(9) -0.0035(7) 0.0029(7) 0.0032(7)
C11 0.0753(11) 0.0557(10) 0.0656(11) 0.0000(8) -0.0067(9) 0.0050(8)
C12 0.0659(11) 0.0658(11) 0.0717(12) -0.0213(9) -0.0110(9) 0.0155(9)
C13 0.0531(9) 0.0875(13) 0.0518(9) -0.0200(9) 0.0013(7) 0.0121(9)
C14 0.0490(8) 0.0717(11) 0.0455(9) -0.0045(7) 0.0019(7) 0.0022(7)
C15 0.0451(8) 0.0395(7) 0.0356(7) 0.0005(5) 0.0011(6) 0.0008(6)
C16 0.0434(8) 0.0511(8) 0.0443(8) 0.0068(6) 0.0057(6) -0.0072(6)
C17 0.0514(8) 0.0519(8) 0.0367(7) 0.0085(6) 0.0066(6) -0.0035(7)
O1 0.0525(6) 0.0529(6) 0.0390(5) 0.0038(4) -0.0035(4) -0.0080(4)

loop_
_atom_type_symbol
_atom_type_description
_atom_type_scat_dispersion_real
_atom_type_scat_dispersion_imag
_atom_type_scat_source
C C 0.0033 0.0016 'International Tables Vol C Tables 4.2.6.8 and 6.1.1.4'
H H 0.0000 0.0000 'International Tables Vol C Tables 4.2.6.8 and 6.1.1.4'
O O 0.0106 0.0060 'International Tables Vol C Tables 4.2.6.8 and 6.1.1.4'

loop_
_geom_angle_atom_site_label_1
_geom_angle_atom_site_label_2
_geom_angle_atom_site_label_3
_geom_angle
_geom_angle_site_symmetry_1
_geom_angle_site_symmetry_3
_geom_angle_publ_flag
C8 C1 C2 129.79(13) . . y
C8 C1 H1 115.1 . . y
C2 C1 H1 115.1 . . y
C3 C2 C7 117.42(13) . . y
C3 C2 C1 118.20(13) . . y
C7 C2 C1 124.38(13) . . y
C4 C3 C2 121.68(14) . . y
C4 C3 H3 119.2 . . y
C2 C3 H3 119.2 . . y
C5 C4 C3 119.66(14) . . y
C5 C4 H4 120.2 . . y
C3 C4 H4 120.2 . . y
C4 C5 C6 119.94(15) . . y
C4 C5 H5 120.0 . . y
C6 C5 H5 120.0 . . y
C7 C6 C5 120.63(15) . . y
C7 C6 H6 119.7 . . y
C5 C6 H6 119.7 . . y
C6 C7 C2 120.66(14) . . y
C6 C7 H7 119.7 . . y
C2 C7 H7 119.7 . . y
C1 C8 O1 119.43(13) . . y
C1 C8 C9 124.72(13) . . y
O1 C8 C9 115.32(11) . . y
C10 C9 C14 117.85(14) . . y
C10 C9 C8 121.18(12) . . y
C14 C9 C8 120.92(13) . . y
C11 C10 C9 121.17(15) . . y
C11 C10 H10 119.4 . . y
C9 C10 H10 119.4 . . y
C12 C11 C10 120.10(16) . . y
C12 C11 H11 120.0 . . y
C10 C11 H11 120.0 . . y
C13 C12 C11 119.60(16) . . y
C13 C12 H12 120.2 . . y
C11 C12 H12 120.2 . . y
C12 C13 C14 120.47(15) . . y
C12 C13 H13 119.8 . . y
C14 C13 H13 119.8 . . y
C13 C14 C9 120.79(15) . . y
C13 C14 H14 119.6 . . y
C9 C14 H14 119.6 . . y
C17 C15 C16 119.97(12) 3_565 . y
C17 C15 O1 123.04(11) 3_565 . y
C16 C15 O1 116.90(12) . . y
C15 C16 C17 120.34(12) . . y
C15 C16 H16 119.8 . . y
C17 C16 H16 119.8 . . y
C15 C17 C16 119.69(12) 3_565 . y
C15 C17 H17 120.2 3_565 . y
C16 C17 H17 120.2 . . y
C15 O1 C8 117.54(10) . . y

loop_
_geom_bond_atom_site_label_1
_geom_bond_atom_site_label_2
_geom_bond_distance
_geom_bond_site_symmetry_2
_geom_bond_publ_flag
C1 C8 1.3253(18) . y
C1 C2 1.464(2) . y
C1 H1 0.9300 . y
C2 C3 1.3916(19) . y
C2 C7 1.395(2) . y
C3 C4 1.374(2) . y
C3 H3 0.9300 . y
C4 C5 1.371(2) . y
C4 H4 0.9300 . y
C5 C6 1.373(2) . y
C5 H5 0.9300 . y
C6 C7 1.373(2) . y
C6 H6 0.9300 . y
C7 H7 0.9300 . y
C8 O1 1.4017(15) . y
C8 C9 1.482(2) . y
C9 C10 1.383(2) . y
C9 C14 1.3899(19) . y
C10 C11 1.379(2) . y
C10 H10 0.9300 . y
C11 C12 1.377(2) . y
C11 H11 0.9300 . y
C12 C13 1.366(2) . y
C12 H12 0.9300 . y
C13 C14 1.382(2) . y
C13 H13 0.9300 . y
C14 H14 0.9300 . y
C15 C17 1.3761(19) 3_565 y
C15 C16 1.3784(18) . y
C15 O1 1.3862(15) . y
C16 C17 1.3795(19) . y
C16 H16 0.9300 . y
C17 C15 1.3761(19) 3_565 y
C17 H17 0.9300 . y
